data_1535364
loop_
_publ_author_name
'Hlukhyy, V.'
'Poettgen, R.'

_publ_section_title
;
 The magnesium-rich intermetallics Ir3.30(1) Mg17.96(4) In0.74(4) and Ir3
 Mg17.1(1) In1.9(1)
;
_journal_name_full 'Journal of Solid State Chemistry'
_journal_page_first 79
_journal_page_last 84
_journal_volume 178
_journal_year 2005
_chemical_formula_sum 'In0.74 Ir3.3 Mg17.96'
_chemical_name_systematic 'Ir3.30 Mg17.96 In0.74'
_space_group_IT_number 15
_symmetry_space_group_name_Hall '-C 2yc'
_symmetry_space_group_name_H-M 'C 1 2/c 1'
_cell_angle_alpha 90
_cell_angle_beta 105.79
_cell_angle_gamma 90
_cell_formula_units_Z 4
_cell_length_a 9.791
_cell_length_b 21.974
_cell_length_c 8.482
_cell_volume 1756.020
_citation_journal_id_ASTM JSSCBI
_cod_data_source_file Hlukhyy_JSSCBI_2005_1670.cif
_cod_data_source_block In0.74Ir3.3Mg17.96
_cod_original_cell_volume 1756.02
_cod_database_code 1535364

loop_
_symmetry_equiv_pos_as_xyz
x,y,z
-x,y,-z+1/2
-x,-y,-z
x,-y,z-1/2
x+1/2,y+1/2,z
-x+1/2,y+1/2,-z+1/2
-x+1/2,-y+1/2,-z
x+1/2,-y+1/2,z-1/2

loop_
_atom_site_label
_atom_site_type_symbol
_atom_site_fract_x
_atom_site_fract_y
_atom_site_fract_z
_atom_site_occupancy
_atom_site_U_iso_or_equiv
Ir2 Ir 0 0.750783 0.25 1 0.0
Mg6 Mg 0.03128 0.2553 0.42924 0.979 0.0
Mg7 Mg 0 0.51488 0.25 1 0.0
Mg2 Mg 0.2597 0.45308 0.1774 1 0.0
Mg3 Mg 0.25 0.25 0 1 0.0
Mg10 Mg 0.26532 0.17498 0.2948 1 0.0
Mg5 Mg 0.42722 0.13303 0.0685 1 0.0
Mg11 Mg 0.4322 0.36139 0.06256 1 0.0
Mg4 Mg 0 0 0 1 0.0
In1 In 0 0.374868 0.25 0.699 0.0
Ir3 Ir 0 0.374868 0.25 0.301 0.0
Mg8 Mg 0.2701 0.31528 0.3142 1 0.0
Ir1 Ir 0.234436 0.059402 0.152328 1 0.0
Mg9 Mg 0 0.0973 0.25 1 0.0
Mg1 Mg 0.294 0.06109 0.4936 1 0.0
In2 In 0.03128 0.2553 0.42924 0.021 0.0
